data_7133128
loop_
_publ_author_name
'Al Rahal, Okba'
'Ferguson, Michael'
'Lennox, Cameron B.'
'Male, Louise'
'Fri&#x161;&#x10d;i&#x107;, Tomislav'

_publ_section_title
;
 Structure of the caffeine-pyrogallol complex: revisiting a pioneering
 structural analysis of a model pharmaceutical cocrystal.
;
_journal_issue 58
_journal_name_full 'Chemical communications (Cambridge, England)'
_journal_page_first 7431
_journal_page_last 7434
_journal_paper_doi 10.1039/d4cc02289k
_journal_volume 60
_journal_year 2024
_chemical_formula_moiety 'C8 H10 N4 O2, C6 H6 O3, 4(H2 O)'
_chemical_formula_sum 'C14 H24 N4 O9'
_chemical_formula_weight 392.37
_space_group_crystal_system tetragonal
_space_group_IT_number 86
_space_group_name_Hall '-P 4bc'
_space_group_name_H-M_alt 'P 42/n :2'
_atom_sites_solution_hydrogens mixed
_atom_sites_solution_primary dual
_audit_creation_date 2024-04-26
_audit_creation_method
;
Olex2 1.5
(compiled 2024.02.16 svn.r378c4104 for OlexSys, GUI svn.r6928)
;
_audit_update_record
;
2024-04-26 deposited with the CCDC.	2024-06-03 downloaded from the CCDC.
;
_cell_angle_alpha 90
_cell_angle_beta 90
_cell_angle_gamma 90
_cell_formula_units_Z 8
_cell_length_a 23.1123(5)
_cell_length_b 23.1123(5)
_cell_length_c 6.8449(2)
_cell_measurement_reflns_used 6810
_cell_measurement_temperature 120.01(10)
_cell_measurement_theta_max 76.9950
_cell_measurement_theta_min 5.3890
_cell_volume 3656.40(15)
_computing_cell_refinement 'CrysAlisPro 1.171.42.81a (Rigaku OD, 2023)'
_computing_data_collection 'CrysAlisPro 1.171.42.81a (Rigaku OD, 2023)'
_computing_data_reduction 'CrysAlisPro 1.171.42.81a (Rigaku OD, 2023)'
_computing_molecular_graphics 'Olex2 1.5 (Dolomanov et al., 2009)'
_computing_publication_material 'Olex2 1.5 (Dolomanov et al., 2009)'
_computing_structure_refinement 'SHELXL 2019/3 (Sheldrick, 2015)'
_computing_structure_solution 'SHELXT 2018/2 (Sheldrick, 2018)'
_diffrn_ambient_environment N~2~
_diffrn_ambient_temperature 120.01(10)
_diffrn_detector 'CCD plate'
_diffrn_detector_area_resol_mean 10.3537
_diffrn_detector_type Atlas
_diffrn_measured_fraction_theta_full 1.000
_diffrn_measured_fraction_theta_max 0.984
_diffrn_measurement_details
;
List of Runs (angles in degrees, time in seconds):

  # Type    Start    End  Width  t~exp~   \w     \q     \k     \f   Frames
#--------------------------------------------------------------------------
  1  \w    -68.00  31.00   1.00    4.79    --  -41.27  51.00  43.00   99
  2  \w    101.00 178.00   1.00   19.16    --  112.00  72.00-120.00   77
  3  \w     39.00 109.00   1.00   19.16    --  112.00-111.00  28.00   70
  4  \w      6.00  81.00   1.00    4.79    --   41.27 -99.00-150.00   75
  5  \w     17.00 116.00   1.00    4.79    --   41.27  38.00-120.00   99
  6  \w    103.00 178.00   1.00   19.16    --  112.00  77.00   0.00   75
  7  \w     39.00 138.00   1.00   19.16    --  112.00 -45.00 -60.00   99
  8  \w    104.00 178.00   1.00   19.16    --  112.00 111.00 -30.00   74
  9  \w    104.00 178.00   1.00   19.16    --  112.00 111.00 122.00   74
 10  \w     13.00 114.00   1.00    4.79    --   41.27  57.00 120.00  101
 11  \w     13.00  38.00   1.00    4.79    --   41.27  57.00 -60.00   25
 12  \w     13.00 114.00   1.00    4.79    --   41.27  57.00   0.00  101
;
_diffrn_measurement_device 'four-circle diffractometer'
_diffrn_measurement_device_type 'SuperNova, Dual, Cu at home/near, Atlas'
_diffrn_measurement_method '\w scans'
_diffrn_orient_matrix_type 'CrysAlisPro convention (1999,Acta A55,543-557)'
_diffrn_orient_matrix_UB_11 -0.0534345000
_diffrn_orient_matrix_UB_12 -0.0363685000
_diffrn_orient_matrix_UB_13 0.0547683000
_diffrn_orient_matrix_UB_21 0.0051912000
_diffrn_orient_matrix_UB_22 0.0205964000
_diffrn_orient_matrix_UB_23 0.2134320000
_diffrn_orient_matrix_UB_31 -0.0394854000
_diffrn_orient_matrix_UB_32 0.0519108000
_diffrn_orient_matrix_UB_33 -0.0462257000
_diffrn_radiation_monochromator mirror
_diffrn_radiation_probe x-ray
_diffrn_radiation_type 'Cu K\a'
_diffrn_radiation_wavelength 1.54184
_diffrn_reflns_av_R_equivalents 0.0403
_diffrn_reflns_av_unetI/netI 0.0309
_diffrn_reflns_Laue_measured_fraction_full 1.000
_diffrn_reflns_Laue_measured_fraction_max 0.984
_diffrn_reflns_limit_h_max 28
_diffrn_reflns_limit_h_min -29
_diffrn_reflns_limit_k_max 26
_diffrn_reflns_limit_k_min -24
_diffrn_reflns_limit_l_max 8
_diffrn_reflns_limit_l_min -8
_diffrn_reflns_number 19300
_diffrn_reflns_point_group_measured_fraction_full 1.000
_diffrn_reflns_point_group_measured_fraction_max 0.984
_diffrn_reflns_theta_full 67.684
_diffrn_reflns_theta_max 77.311
_diffrn_reflns_theta_min 3.825
_diffrn_source 'micro-focus sealed X-ray tube'
_diffrn_source_type 'SuperNova (Cu) X-ray Source'
_exptl_absorpt_coefficient_mu 1.029
_exptl_absorpt_correction_T_max 1.000
_exptl_absorpt_correction_T_min 0.765
_exptl_absorpt_correction_type gaussian
_exptl_absorpt_process_details
;
CrysAlisPro 1.171.42.81a (Rigaku Oxford Diffraction, 2023)
Numerical absorption correction based on gaussian integration over
a multifaceted crystal model
Empirical absorption correction using spherical harmonics,
implemented in SCALE3 ABSPACK scaling algorithm.
;
_exptl_crystal_colour colourless
_exptl_crystal_colour_primary colourless
_exptl_crystal_density_diffrn 1.426
_exptl_crystal_description Rod
_exptl_crystal_F_000 1664
_exptl_crystal_size_max 0.434
_exptl_crystal_size_mid 0.098
_exptl_crystal_size_min 0.06
_refine_diff_density_max 0.254
_refine_diff_density_min -0.340
_refine_diff_density_rms 0.052
_refine_ls_extinction_method none
_refine_ls_goodness_of_fit_ref 1.057
_refine_ls_hydrogen_treatment mixed
_refine_ls_matrix_type full
_refine_ls_number_parameters 293
_refine_ls_number_reflns 3825
_refine_ls_number_restraints 2
_refine_ls_restrained_S_all 1.056
_refine_ls_R_factor_all 0.0630
_refine_ls_R_factor_gt 0.0447
_refine_ls_shift/su_max 0.000
_refine_ls_shift/su_mean 0.000
_refine_ls_structure_factor_coef Fsqd
_refine_ls_weighting_details 'w=1/[\s^2^(Fo^2^)+(0.0476P)^2^+2.7291P] where P=(Fo^2^+2Fc^2^)/3'
_refine_ls_weighting_scheme calc
_refine_ls_wR_factor_gt 0.1080
_refine_ls_wR_factor_ref 0.1211
_reflns_Friedel_coverage 0.000
_reflns_number_gt 2998
_reflns_number_total 3825
_reflns_threshold_expression 'I > 2\s(I)'
_cod_data_source_file d4cc02289k2.cif
_cod_data_source_block caf-pyg-4H2O
_cod_depositor_comments 'Adding full bibliography for 7133127--7133128.cif.'
_cod_original_cell_volume 3656.40(19)
_cod_original_sg_symbol_H-M 'P 42/n'
_cod_database_code 7133128
_shelx_shelxl_version_number 2019/3
_chemical_oxdiff_formula 'C11 H10 N O'
_shelx_space_group_comment
;
The symmetry employed for this shelxl refinement is uniquely defined
by the following loop, which should always be used as a source of
symmetry information in preference to the above space-group names.
They are only intended as comments.
;
_shelx_estimated_absorpt_t_max 0.941
_shelx_estimated_absorpt_t_min 0.664
_olex2_refinement_description
;
1. Fixed Uiso
 At 1.2 times of:
  All C(H) groups
 At 1.5 times of:
  All C(H,H) groups, All C(H,H,H) groups, All O(H,H) groups
2. Restrained distances
 O9-H9B
 0.95 with sigma of 0.02
 O9A-H9AA
 0.95 with sigma of 0.02
3. Others
 Sof(O9A)=Sof(H9AA)=Sof(H9AB)=1-FVAR(1)
 Sof(O9)=Sof(H9A)=Sof(H9B)=FVAR(1)
4.a Free rotating group:
 O6(H6D,H6E), O7(H7A,H7B), O8(H8A,H8B), O9(H9A,H9B), O9A(H9AA,H9AB)
4.b Aromatic/amide H refined with riding coordinates:
 C2(H2), C12(H12), C13(H13), C14(H14)
4.c Idealised Me refined as rotating group:
 C1(H1A,H1B,H1C), C4(H4A,H4B,H4C)
;
_olex2_submission_special_instructions 'No special instructions were received'
_oxdiff_exptl_absorpt_empirical_details
;
Empirical correction (ABSPACK) includes:
- Absorption correction using spherical harmonics
- Frame scaling
;
_oxdiff_exptl_absorpt_empirical_full_max 1.827
_oxdiff_exptl_absorpt_empirical_full_min 0.663

loop_
_space_group_symop_operation_xyz
'x, y, z'
'-x+1/2, -y+1/2, z'
'-y, x+1/2, z+1/2'
'y+1/2, -x, z+1/2'
'-x, -y, -z'
'x-1/2, y-1/2, -z'
'y, -x-1/2, -z-1/2'
'-y-1/2, x, -z-1/2'

loop_
_atom_site_label
_atom_site_type_symbol
_atom_site_fract_x
_atom_site_fract_y
_atom_site_fract_z
_atom_site_U_iso_or_equiv
_atom_site_adp_type
_atom_site_occupancy
_atom_site_site_symmetry_order
_atom_site_calc_flag
_atom_site_refinement_flags_posn
_atom_site_refinement_flags_adp
_atom_site_refinement_flags_occupancy
_atom_site_disorder_assembly
_atom_site_disorder_group
C1 C 0.68400(9) 0.42053(9) 0.6130(3) 0.0300(4) Uani 1 1 d . . . . .
H1A H 0.695662 0.416855 0.475867 0.045 Uiso 1 1 calc R U . . .
H1B H 0.667345 0.383869 0.657842 0.045 Uiso 1 1 calc R U . . .
H1C H 0.717892 0.430048 0.692763 0.045 Uiso 1 1 calc R U . . .
C2 C 0.58498(9) 0.45951(8) 0.6808(3) 0.0251(4) Uani 1 1 d . . . . .
H2 H 0.568047 0.422982 0.708761 0.030 Uiso 1 1 calc R U . . .
C3 C 0.59560(8) 0.54960(8) 0.6396(3) 0.0198(4) Uani 1 1 d . . . . .
C4 C 0.53073(8) 0.63432(9) 0.6628(3) 0.0294(5) Uani 1 1 d . . . . .
H4A H 0.511198 0.641259 0.537946 0.044 Uiso 1 1 calc R U . . .
H4B H 0.535668 0.671109 0.732049 0.044 Uiso 1 1 calc R U . . .
H4C H 0.507336 0.608007 0.742606 0.044 Uiso 1 1 calc R U . . .
C5 C 0.63286(8) 0.64306(8) 0.5768(3) 0.0210(4) Uani 1 1 d . . . . .
C6 C 0.73477(9) 0.65527(10) 0.4937(4) 0.0302(5) Uani 1 1 d . . . . .
H6A H 0.7514(12) 0.6445(12) 0.367(4) 0.045 Uiso 1 1 d . U . . .
H6B H 0.7661(12) 0.6496(12) 0.588(4) 0.045 Uiso 1 1 d . U . . .
H6C H 0.7223(14) 0.6941(14) 0.480(5) 0.063(9) Uiso 1 1 d . . . . .
C7 C 0.69822(8) 0.55763(8) 0.5524(3) 0.0211(4) Uani 1 1 d . . . . .
C8 C 0.64867(8) 0.52493(8) 0.6042(3) 0.0190(4) Uani 1 1 d . . . . .
N1 N 0.64115(7) 0.46621(7) 0.6313(2) 0.0232(3) Uani 1 1 d . . . . .
N2 N 0.55528(7) 0.50961(7) 0.6868(2) 0.0232(3) Uani 1 1 d . . . . .
N3 N 0.58744(6) 0.60833(7) 0.6269(2) 0.0198(3) Uani 1 1 d . . . . .
N4 N 0.68638(7) 0.61726(7) 0.5463(2) 0.0212(3) Uani 1 1 d . . . . .
O1 O 0.74725(6) 0.53975(6) 0.5158(2) 0.0279(3) Uani 1 1 d . . . . .
O2 O 0.62727(6) 0.69586(6) 0.5605(2) 0.0272(3) Uani 1 1 d . . . . .
C9 C 0.51428(8) 0.90922(8) 0.3474(3) 0.0212(4) Uani 1 1 d . . . . .
C10 C 0.50327(8) 0.85140(8) 0.3905(3) 0.0200(4) Uani 1 1 d . . . . .
C11 C 0.54872(8) 0.81452(8) 0.4366(3) 0.0209(4) Uani 1 1 d . . . . .
C12 C 0.60535(8) 0.83488(8) 0.4390(3) 0.0225(4) Uani 1 1 d . . . . .
H12 H 0.636457 0.809639 0.470106 0.027 Uiso 1 1 calc R U . . .
C13 C 0.61574(8) 0.89252(8) 0.3954(3) 0.0236(4) Uani 1 1 d . . . . .
H13 H 0.654323 0.906682 0.396163 0.028 Uiso 1 1 calc R U . . .
C14 C 0.57069(8) 0.92976(8) 0.3506(3) 0.0235(4) Uani 1 1 d . . . . .
H14 H 0.578392 0.969249 0.322103 0.028 Uiso 1 1 calc R U . . .
O3 O 0.46743(6) 0.94261(6) 0.3044(2) 0.0293(3) Uani 1 1 d . . . . .
H3 H 0.4777(13) 0.9789(13) 0.266(4) 0.055(9) Uiso 1 1 d . . . . .
O4 O 0.44720(6) 0.83172(6) 0.3872(2) 0.0257(3) Uani 1 1 d . . . . .
H4 H 0.4450(16) 0.7957(16) 0.414(5) 0.081(12) Uiso 1 1 d . . . . .
O5 O 0.53326(6) 0.75911(6) 0.4784(2) 0.0288(3) Uani 1 1 d . . . . .
H5 H 0.5626(14) 0.7411(14) 0.511(5) 0.055(9) Uiso 1 1 d . . . . .
O6 O 0.82360(7) 0.45646(7) 0.3521(2) 0.0374(4) Uani 1 1 d G . . . .
H6D H 0.808100 0.439429 0.251476 0.056 Uiso 1 1 d G U . . .
H6E H 0.798946 0.483227 0.384100 0.056 Uiso 1 1 d G U . . .
O7 O 0.61365(8) 0.33884(6) 0.1783(2) 0.0360(4) Uani 1 1 d G . . . .
H7A H 0.590296 0.334598 0.079522 0.054 Uiso 1 1 d G U . . .
H7B H 0.620117 0.375898 0.183627 0.054 Uiso 1 1 d G U . . .
O8 O 0.77865(7) 0.40044(7) 1.0289(2) 0.0361(4) Uani 1 1 d G . . . .
H8A H 0.799327 0.400761 0.922634 0.054 Uiso 1 1 d G U . . .
H8B H 0.765089 0.365388 1.035543 0.054 Uiso 1 1 d G U . . .
O9 O 0.73432(15) 0.30613(16) 1.1843(6) 0.0409(11) Uani 0.494(5) 1 d DG . P A 1
H9A H 0.694979 0.318899 1.218240 0.061 Uiso 0.494(5) 1 d G U P A 1
H9B H 0.758580 0.301837 1.295397 0.061 Uiso 0.494(5) 1 d DG U P A 1
O9A O 0.71417(15) 0.29207(15) 1.0328(5) 0.0415(11) Uani 0.506(5) 1 d DG . P A 2
H9AA H 0.681309 0.297794 1.114906 0.062 Uiso 0.506(5) 1 d DG U P A 2
H9AB H 0.730339 0.267834 1.113335 0.062 Uiso 0.506(5) 1 d G U P A 2

loop_
_atom_site_aniso_label
_atom_site_aniso_U_11
_atom_site_aniso_U_22
_atom_site_aniso_U_33
_atom_site_aniso_U_23
_atom_site_aniso_U_13
_atom_site_aniso_U_12
C1 0.0299(10) 0.0229(10) 0.0371(11) -0.0008(8) 0.0005(9) 0.0079(9)
C2 0.0240(9) 0.0220(9) 0.0295(10) -0.0016(8) -0.0003(8) -0.0016(8)
C3 0.0202(8) 0.0207(9) 0.0186(8) -0.0002(7) -0.0011(7) 0.0003(7)
C4 0.0171(9) 0.0239(9) 0.0473(12) 0.0034(9) 0.0048(8) 0.0043(8)
C5 0.0179(8) 0.0219(9) 0.0233(9) 0.0019(7) 0.0001(7) 0.0004(7)
C6 0.0185(9) 0.0272(10) 0.0447(13) 0.0056(9) 0.0046(9) -0.0021(8)
C7 0.0204(9) 0.0239(9) 0.0190(8) -0.0005(7) -0.0021(7) 0.0018(8)
C8 0.0197(9) 0.0184(8) 0.0190(8) -0.0004(7) -0.0014(7) 0.0025(7)
N1 0.0254(8) 0.0180(7) 0.0261(8) -0.0011(6) -0.0019(6) 0.0021(7)
N2 0.0220(8) 0.0227(8) 0.0247(8) -0.0004(6) 0.0001(6) -0.0048(7)
N3 0.0158(7) 0.0183(7) 0.0252(8) 0.0012(6) 0.0007(6) 0.0019(6)
N4 0.0159(7) 0.0202(8) 0.0275(8) 0.0030(6) 0.0015(6) 0.0002(6)
O1 0.0195(7) 0.0316(8) 0.0327(8) -0.0025(6) 0.0015(6) 0.0056(6)
O2 0.0212(7) 0.0191(6) 0.0413(8) 0.0040(6) 0.0025(6) 0.0013(5)
C9 0.0212(9) 0.0207(9) 0.0219(9) 0.0021(7) -0.0005(7) 0.0037(7)
C10 0.0191(9) 0.0219(9) 0.0191(8) 0.0007(7) -0.0009(7) -0.0003(7)
C11 0.0236(9) 0.0184(8) 0.0207(9) 0.0006(7) 0.0005(7) 0.0011(7)
C12 0.0185(8) 0.0228(9) 0.0263(9) -0.0003(7) -0.0010(7) 0.0042(7)
C13 0.0192(9) 0.0249(9) 0.0266(9) -0.0008(8) 0.0016(7) -0.0018(8)
C14 0.0254(9) 0.0188(8) 0.0262(9) 0.0015(7) 0.0010(8) -0.0011(8)
O3 0.0220(7) 0.0226(7) 0.0434(9) 0.0097(6) -0.0019(6) 0.0042(6)
O4 0.0188(6) 0.0221(7) 0.0363(8) 0.0058(6) -0.0036(6) -0.0016(6)
O5 0.0238(7) 0.0194(7) 0.0432(9) 0.0082(6) -0.0033(6) 0.0010(6)
O6 0.0305(8) 0.0410(9) 0.0406(9) -0.0072(7) -0.0020(7) 0.0105(7)
O7 0.0474(10) 0.0239(7) 0.0367(9) 0.0027(6) -0.0017(7) -0.0074(7)
O8 0.0337(8) 0.0404(9) 0.0341(8) -0.0010(7) 0.0033(7) 0.0080(7)
O9 0.0389(19) 0.040(2) 0.044(2) -0.0037(16) -0.0013(16) 0.0016(16)
O9A 0.0400(19) 0.039(2) 0.045(2) 0.0042(16) 0.0038(16) 0.0012(15)

loop_
_atom_type_symbol
_atom_type_description
_atom_type_scat_dispersion_real
_atom_type_scat_dispersion_imag
_atom_type_scat_source
C C 0.0181 0.0091 'International Tables Vol C Tables 4.2.6.8 and 6.1.1.4'
H H 0.0000 0.0000 'International Tables Vol C Tables 4.2.6.8 and 6.1.1.4'
N N 0.0311 0.0180 'International Tables Vol C Tables 4.2.6.8 and 6.1.1.4'
O O 0.0492 0.0322 'International Tables Vol C Tables 4.2.6.8 and 6.1.1.4'

loop_
_exptl_crystal_face_index_h
_exptl_crystal_face_index_k
_exptl_crystal_face_index_l
_exptl_crystal_face_perp_dist
9 -12 0 0.0281
4 2 4 0.2208
-8 13 0 0.0323
11 2 3 0.1730
6 11 3 0.1576
4 -14 0 0.0323
-5 -14 -1 0.0372
0 15 0 0.0426
-8 -13 1 0.0506
-15 0 0 0.0314
15 3 0 0.0417
0 -4 4 0.2091
-8 13 0 0.0293
9 7 -3 0.1495
10 11 1 0.0680
3 7 -4 0.1864
-1 3 -4 0.1978

loop_
_geom_angle_atom_site_label_1
_geom_angle_atom_site_label_2
_geom_angle_atom_site_label_3
_geom_angle
_geom_angle_site_symmetry_1
_geom_angle_site_symmetry_3
_geom_angle_publ_flag
H1A C1 H1B 109.5 . . ?
H1A C1 H1C 109.5 . . ?
H1B C1 H1C 109.5 . . ?
N1 C1 H1A 109.5 . . ?
N1 C1 H1B 109.5 . . ?
N1 C1 H1C 109.5 . . ?
N1 C2 H2 123.2 . . ?
N2 C2 H2 123.2 . . ?
N2 C2 N1 113.51(17) . . ?
N2 C3 C8 111.95(17) . . ?
N2 C3 N3 126.61(17) . . ?
N3 C3 C8 121.44(17) . . ?
H4A C4 H4B 109.5 . . ?
H4A C4 H4C 109.5 . . ?
H4B C4 H4C 109.5 . . ?
N3 C4 H4A 109.5 . . ?
N3 C4 H4B 109.5 . . ?
N3 C4 H4C 109.5 . . ?
N3 C5 N4 118.04(16) . . ?
O2 C5 N3 121.63(17) . . ?
O2 C5 N4 120.33(17) . . ?
H6A C6 H6B 105(2) . . ?
H6A C6 H6C 106(2) . . ?
H6B C6 H6C 115(2) . . ?
N4 C6 H6A 111.3(16) . . ?
N4 C6 H6B 108.7(16) . . ?
N4 C6 H6C 111.0(19) . . ?
N4 C7 C8 111.89(16) . . ?
O1 C7 C8 127.97(18) . . ?
O1 C7 N4 120.13(17) . . ?
C3 C8 C7 122.96(17) . . ?
C3 C8 N1 105.77(16) . . ?
N1 C8 C7 131.26(17) . . ?
C2 N1 C1 126.41(17) . . ?
C2 N1 C8 105.50(15) . . ?
C8 N1 C1 128.08(17) . . ?
C2 N2 C3 103.26(16) . . ?
C3 N3 C4 121.22(15) . . ?
C5 N3 C3 119.44(15) . . ?
C5 N3 C4 119.33(16) . . ?
C5 N4 C6 117.31(16) . . ?
C5 N4 C7 126.15(16) . . ?
C7 N4 C6 116.48(16) . . ?
C14 C9 C10 119.81(17) . . ?
O3 C9 C10 116.38(17) . . ?
O3 C9 C14 123.81(17) . . ?
C11 C10 C9 119.92(17) . . ?
O4 C10 C9 119.14(16) . . ?
O4 C10 C11 120.94(16) . . ?
C10 C11 C12 120.46(17) . . ?
O5 C11 C10 115.26(17) . . ?
O5 C11 C12 124.28(17) . . ?
C11 C12 H12 120.5 . . ?
C13 C12 C11 119.04(17) . . ?
C13 C12 H12 120.5 . . ?
C12 C13 H13 119.5 . . ?
C14 C13 C12 120.98(18) . . ?
C14 C13 H13 119.5 . . ?
C9 C14 H14 120.1 . . ?
C13 C14 C9 119.79(18) . . ?
C13 C14 H14 120.1 . . ?
C9 O3 H3 112.1(19) . . ?
C10 O4 H4 112(3) . . ?
C11 O5 H5 108(2) . . ?
H6D O6 H6E 104.5 . . ?
H7A O7 H7B 104.5 . . ?
H8A O8 H8B 104.4 . . ?
H9A O9 H9B 112.8 . . ?
H9AA O9A H9AB 93.3 . . ?

loop_
_geom_bond_atom_site_label_1
_geom_bond_atom_site_label_2
_geom_bond_distance
_geom_bond_site_symmetry_2
_geom_bond_publ_flag
C1 H1A 0.9800 . ?
C1 H1B 0.9800 . ?
C1 H1C 0.9800 . ?
C1 N1 1.453(2) . ?
C2 H2 0.9500 . ?
C2 N1 1.351(3) . ?
C2 N2 1.347(3) . ?
C3 C8 1.374(3) . ?
C3 N2 1.352(2) . ?
C3 N3 1.373(2) . ?
C4 H4A 0.9800 . ?
C4 H4B 0.9800 . ?
C4 H4C 0.9800 . ?
C4 N3 1.463(2) . ?
C5 N3 1.365(2) . ?
C5 N4 1.389(2) . ?
C5 O2 1.232(2) . ?
C6 H6A 0.98(3) . ?
C6 H6B 0.98(3) . ?
C6 H6C 0.95(3) . ?
C6 N4 1.467(3) . ?
C7 C8 1.417(3) . ?
C7 N4 1.406(2) . ?
C7 O1 1.232(2) . ?
C8 N1 1.381(2) . ?
C9 C10 1.392(3) . ?
C9 C14 1.388(3) . ?
C9 O3 1.362(2) . ?
C10 C11 1.389(3) . ?
C10 O4 1.374(2) . ?
C11 C12 1.391(3) . ?
C11 O5 1.360(2) . ?
C12 H12 0.9500 . ?
C12 C13 1.386(3) . ?
C13 H13 0.9500 . ?
C13 C14 1.385(3) . ?
C14 H14 0.9500 . ?
O3 H3 0.91(3) . ?
O4 H4 0.86(4) . ?
O5 H5 0.83(3) . ?
O6 H6D 0.8707 . ?
O6 H6E 0.8691 . ?
O7 H7A 0.8704 . ?
O7 H7B 0.8703 . ?
O8 H8A 0.8704 . ?
O8 H8B 0.8698 . ?
O9 H9A 0.9838 . ?
O9 H9B 0.9502 . ?
O9A H9AA 0.9539 . ?
O9A H9AB 0.8701 . ?

loop_
_geom_hbond_atom_site_label_D
_geom_hbond_atom_site_label_H
_geom_hbond_atom_site_label_A
_geom_hbond_distance_DH
_geom_hbond_distance_HA
_geom_hbond_distance_DA
_geom_hbond_angle_DHA
_geom_hbond_site_symmetry_A
_geom_hbond_publ_flag
O3 H3 N2 0.91(3) 1.87(3) 2.777(2) 174(3) 3_654 yes
O4 H4 O5 0.86(4) 2.25(4) 2.676(2) 111(3) . yes
O4 H4 O8 0.86(4) 2.04(4) 2.829(2) 153(3) 7_577 yes
O5 H5 O2 0.83(3) 1.86(3) 2.678(2) 174(3) . yes

loop_
_geom_torsion_atom_site_label_1
_geom_torsion_atom_site_label_2
_geom_torsion_atom_site_label_3
_geom_torsion_atom_site_label_4
_geom_torsion
_geom_torsion_site_symmetry_1
_geom_torsion_site_symmetry_2
_geom_torsion_site_symmetry_3
_geom_torsion_site_symmetry_4
_geom_torsion_publ_flag
C3 C8 N1 C1 -179.65(18) . . . . ?
C3 C8 N1 C2 -0.1(2) . . . . ?
C7 C8 N1 C1 0.0(3) . . . . ?
C7 C8 N1 C2 179.54(19) . . . . ?
C8 C3 N2 C2 0.4(2) . . . . ?
C8 C3 N3 C4 179.39(18) . . . . ?
C8 C3 N3 C5 0.4(3) . . . . ?
C8 C7 N4 C5 -3.0(3) . . . . ?
C8 C7 N4 C6 -179.93(17) . . . . ?
N1 C2 N2 C3 -0.5(2) . . . . ?
N2 C2 N1 C1 179.92(18) . . . . ?
N2 C2 N1 C8 0.4(2) . . . . ?
N2 C3 C8 C7 -179.86(17) . . . . ?
N2 C3 C8 N1 -0.2(2) . . . . ?
N2 C3 N3 C4 -0.9(3) . . . . ?
N2 C3 N3 C5 -179.87(18) . . . . ?
N3 C3 C8 C7 -0.1(3) . . . . ?
N3 C3 C8 N1 179.57(16) . . . . ?
N3 C3 N2 C2 -179.35(18) . . . . ?
N3 C5 N4 C6 -179.64(18) . . . . ?
N3 C5 N4 C7 3.4(3) . . . . ?
N4 C5 N3 C3 -1.9(3) . . . . ?
N4 C5 N3 C4 179.09(17) . . . . ?
N4 C7 C8 C3 1.2(2) . . . . ?
N4 C7 C8 N1 -178.35(18) . . . . ?
O1 C7 C8 C3 -179.12(19) . . . . ?
O1 C7 C8 N1 1.3(3) . . . . ?
O1 C7 N4 C5 177.37(18) . . . . ?
O1 C7 N4 C6 0.4(3) . . . . ?
O2 C5 N3 C3 178.78(18) . . . . ?
O2 C5 N3 C4 -0.2(3) . . . . ?
O2 C5 N4 C6 -0.3(3) . . . . ?
O2 C5 N4 C7 -177.26(18) . . . . ?
C9 C10 C11 C12 -0.4(3) . . . . ?
C9 C10 C11 O5 179.32(17) . . . . ?
C10 C9 C14 C13 0.4(3) . . . . ?
C10 C11 C12 C13 0.2(3) . . . . ?
C11 C12 C13 C14 0.3(3) . . . . ?
C12 C13 C14 C9 -0.6(3) . . . . ?
C14 C9 C10 C11 0.0(3) . . . . ?
C14 C9 C10 O4 179.87(17) . . . . ?
O3 C9 C10 C11 -179.76(17) . . . . ?
O3 C9 C10 O4 0.1(3) . . . . ?
O3 C9 C14 C13 -179.79(18) . . . . ?
O4 C10 C11 C12 179.82(17) . . . . ?
O4 C10 C11 O5 -0.5(3) . . . . ?
O5 C11 C12 C13 -179.45(18) . . . . ?

loop_
_exptl_oxdiff_crystal_face_indexfrac_h
_exptl_oxdiff_crystal_face_indexfrac_k
_exptl_oxdiff_crystal_face_indexfrac_l
_exptl_oxdiff_crystal_face_x
_exptl_oxdiff_crystal_face_y
_exptl_oxdiff_crystal_face_z
9.0263 -11.9872 -0.0276 -0.0479 -0.2059 -0.9774
4.4724 1.8390 4.2039 -0.0756 0.9583 -0.2755
-8.0890 12.6325 0.1186 -0.0207 0.2435 0.9697
11.0611 1.8895 2.9471 -0.4984 0.7253 -0.4749
5.5034 10.9434 2.5633 -0.5517 0.8011 0.2323
4.0572 -14.4452 -0.0537 0.3056 -0.2879 -0.9076
-4.5223 -14.1636 -0.5955 0.7241 -0.4423 -0.5292
-0.0186 15.0013 0.0937 -0.5395 0.3289 0.7751
-7.7200 -12.5507 0.8397 0.9150 -0.1194 -0.3855
-14.9983 -0.2738 -0.1069 0.8055 -0.1063 0.5829
14.6932 3.0270 -0.0941 -0.9004 0.1185 -0.4187
-0.1146 -4.1796 4.2661 0.3918 0.8238 -0.4096
-7.9594 12.7205 -0.0267 -0.0388 0.2150 0.9758
9.2958 7.3925 -2.7161 -0.9143 -0.3792 0.1423
10.0618 10.8724 0.7029 -0.8946 0.4262 0.1346
3.1915 6.8235 -3.8423 -0.6291 -0.6630 0.4058
-0.7073 2.9678 -4.3490 -0.3083 -0.8708 0.3830
